data_8104961
loop_
_publ_author_name
'Duan, Rui'
'Guojun, Yu'
'Tian, Hui'
'Wang, Man'
'Wu, Qiong'

_publ_section_title
;
 Crystal structure of
 [2,2&#x2032;-{azanediyl)bis[(propane-3,1-diyl)(azanylylidene)methylylidene]}
 bis(3,5-dichlorophenolato)-\k2O,O&#x2032;]-isothiocyanato-\kN-iron(III),
 C21H19Cl4FeN4O2S
;
_journal_issue 1
_journal_name_full 'Zeitschrift f\"ur Kristallographie - New Crystal Structures'
_journal_page_first 61
_journal_page_last 63
_journal_paper_doi 10.1515/ncrs-2021-0374
_journal_volume 237
_journal_year 2022
_chemical_formula_moiety 'C21 H19 Cl4 Fe N4 O2 S'
_chemical_formula_sum 'C21 H19 Cl4 Fe N4 O2 S'
_chemical_formula_weight 589.11
_space_group_crystal_system monoclinic
_space_group_IT_number 14
_space_group_name_Hall '-P 2ybc'
_space_group_name_H-M_alt 'P 1 21/c 1'
_atom_sites_solution_hydrogens geom
_atom_sites_solution_primary iterative
_atom_sites_solution_secondary difmap
_cell_angle_alpha 90.00
_cell_angle_beta 109.322(4)
_cell_angle_gamma 90.00
_cell_formula_units_Z 4
_cell_length_a 16.304(2)
_cell_length_b 11.1675(15)
_cell_length_c 14.1041(16)
_cell_measurement_reflns_used 4759
_cell_measurement_temperature 150.0
_cell_measurement_theta_max 25.48
_cell_measurement_theta_min 2.25
_cell_volume 2423.4(5)
_computing_cell_refinement 'SAINT V8.40A (Bruker, 2019)'
_computing_data_reduction 'SAINT V8.40A (Bruker, 2019)'
_computing_molecular_graphics 'Olex2 1.3 (Dolomanov et al., 2009)'
_computing_publication_material 'Olex2 1.3 (Dolomanov et al., 2009)'
_computing_structure_refinement 'XL  (Sheldrick, 2008)'
_computing_structure_solution 'olex2.solve 1.3 (Bourhis et al., 2015)'
_diffrn_ambient_temperature 150.0
_diffrn_measured_fraction_theta_full 0.973
_diffrn_measured_fraction_theta_max 0.973
_diffrn_measurement_device_type 'Bruker APEX-II CCD'
_diffrn_measurement_method '\f and \w scans'
_diffrn_radiation_monochromator graphite
_diffrn_radiation_type MoK\a
_diffrn_radiation_wavelength 0.71073
_diffrn_reflns_av_R_equivalents 0.0922
_diffrn_reflns_av_unetI/netI 0.0846
_diffrn_reflns_limit_h_max 19
_diffrn_reflns_limit_h_min -19
_diffrn_reflns_limit_k_max 13
_diffrn_reflns_limit_k_min -13
_diffrn_reflns_limit_l_max 16
_diffrn_reflns_limit_l_min -15
_diffrn_reflns_number 16085
_diffrn_reflns_theta_full 25.02
_diffrn_reflns_theta_max 25.02
_diffrn_reflns_theta_min 2.25
_diffrn_source 'fine-focus sealed tube'
_diffrn_source_current 1.4
_diffrn_source_power 0.07
_diffrn_source_voltage 50.0
_diffrn_standards_number 0
_exptl_absorpt_coefficient_mu 1.177
_exptl_absorpt_correction_T_max 0.7454
_exptl_absorpt_correction_T_min 0.4991
_exptl_absorpt_correction_type none
_exptl_absorpt_process_details
;
SADABS-2016/2 (Bruker,2016/2) was used for absorption correction.
wR2(int) was 0.1260 before and 0.0901 after correction.
The Ratio of minimum to maximum transmission is 0.6696.
The \l/2 correction factor is Not present.
;
_exptl_crystal_colour 'clear reddish red'
_exptl_crystal_colour_lustre clear
_exptl_crystal_colour_modifier reddish
_exptl_crystal_colour_primary red
_exptl_crystal_density_diffrn 1.615
_exptl_crystal_density_method 'not measured'
_exptl_crystal_description block
_exptl_crystal_F_000 1196
_exptl_crystal_size_max 0.2
_exptl_crystal_size_mid 0.16
_exptl_crystal_size_min 0.12
_refine_diff_density_max 0.512
_refine_diff_density_min -0.684
_refine_diff_density_rms 0.114
_refine_ls_extinction_method none
_refine_ls_goodness_of_fit_ref 1.224
_refine_ls_hydrogen_treatment mixed
_refine_ls_matrix_type full
_refine_ls_number_parameters 298
_refine_ls_number_reflns 4167
_refine_ls_number_restraints 0
_refine_ls_restrained_S_all 1.224
_refine_ls_R_factor_all 0.1156
_refine_ls_R_factor_gt 0.0802
_refine_ls_shift/su_max 0.000
_refine_ls_shift/su_mean 0.000
_refine_ls_structure_factor_coef Fsqd
_refine_ls_weighting_details 'calc w=1/[\s^2^(Fo^2^)+(0.0000P)^2^+18.3377P] where P=(Fo^2^+2Fc^2^)/3'
_refine_ls_weighting_scheme calc
_refine_ls_wR_factor_gt 0.1632
_refine_ls_wR_factor_ref 0.1769
_reflns_number_gt 3042
_reflns_number_total 4167
_reflns_threshold_expression >2sigma(I)
_cod_data_source_file suppl_j_ncrs-2021-0374_suppl.cif
_cod_data_source_block 17
_cod_original_cell_volume 2423.3(5)
_cod_database_code 8104961
_olex2_refinement_description
;
1. Fixed Uiso
 At 1.2 times of:
  All C(H) groups, All C(H,H) groups, All N(H) groups
2.a Ternary CH refined with riding coordinates:
 N2(H2)
2.b Secondary CH2 refined with riding coordinates:
 C8(H8A,H8B), C9(H9A,H9B), C10(H10A,H10B), C11(H11A,H11B), C12(H12A,H12B),
 C13(H13A,H13B)
2.c Aromatic/amide H refined with riding coordinates:
 C4(H4), C6(H6), C7(H7), C14(H14), C16(H16), C18(H18)
;

loop_
_space_group_symop_id
_space_group_symop_operation_xyz
1 'x, y, z'
2 '-x, y+1/2, -z+1/2'
3 '-x, -y, -z'
4 'x, -y-1/2, z-1/2'

loop_
_atom_site_label
_atom_site_type_symbol
_atom_site_fract_x
_atom_site_fract_y
_atom_site_fract_z
_atom_site_U_iso_or_equiv
_atom_site_adp_type
_atom_site_occupancy
_atom_site_symmetry_multiplicity
_atom_site_calc_flag
_atom_site_refinement_flags
_atom_site_disorder_assembly
_atom_site_disorder_group
Fe1 Fe 0.68685(7) 0.16998(11) 0.38499(8) 0.0288(3) Uani 1 1 d . . .
Cl1 Cl 0.97872(13) 0.27064(18) 0.45449(15) 0.0336(5) Uani 1 1 d . . .
Cl2 Cl 0.88176(14) 0.70500(18) 0.28935(16) 0.0364(5) Uani 1 1 d . . .
Cl3 Cl 0.68504(15) 0.5748(2) 0.47682(17) 0.0439(6) Uani 1 1 d . . .
Cl4 Cl 0.96799(14) 0.5130(2) 0.80399(16) 0.0372(5) Uani 1 1 d . . .
S1 S 0.41465(14) 0.1760(2) 0.42112(18) 0.0459(6) Uani 1 1 d . . .
O1 O 0.7954(3) 0.2115(5) 0.3599(4) 0.0283(13) Uani 1 1 d . . .
O2 O 0.6895(3) 0.3138(5) 0.4630(4) 0.0314(13) Uani 1 1 d . . .
N1 N 0.6265(4) 0.2661(7) 0.2511(5) 0.0336(17) Uani 1 1 d . . .
N2 N 0.6763(4) 0.0139(6) 0.2881(5) 0.0340(17) Uani 1 1 d . . .
H2 H 0.7164 0.0265 0.2551 0.041 Uiso 1 1 calc R . .
N3 N 0.7697(4) 0.0874(6) 0.5188(5) 0.0266(15) Uani 1 1 d . . .
N4 N 0.5740(5) 0.1154(7) 0.4038(5) 0.0406(19) Uani 1 1 d . . .
C00M C 0.5070(5) 0.1392(7) 0.4120(6) 0.0301(19) Uani 1 1 d . . .
C1 C 0.7479(5) 0.4028(7) 0.2838(6) 0.0291(19) Uani 1 1 d . . .
C2 C 0.8123(5) 0.3220(7) 0.3432(6) 0.0264(18) Uani 1 1 d . . .
C3 C 0.8980(5) 0.3675(7) 0.3837(6) 0.0280(18) Uani 1 1 d . . .
C4 C 0.9194(5) 0.4828(7) 0.3689(6) 0.0291(19) Uani 1 1 d . . .
H4 H 0.9772 0.5111 0.3984 0.035 Uiso 1 1 calc R . .
C5 C 0.8541(5) 0.5580(7) 0.3093(6) 0.0299(19) Uani 1 1 d . . .
C6 C 0.7705(6) 0.5211(8) 0.2690(6) 0.033(2) Uani 1 1 d . . .
H6 H 0.7272 0.5752 0.2308 0.039 Uiso 1 1 calc R . .
C7 C 0.6609(5) 0.3594(8) 0.2286(6) 0.034(2) Uani 1 1 d . . .
H7 H 0.6274 0.4040 0.1716 0.040 Uiso 1 1 calc R . .
C8 C 0.5449(5) 0.2205(9) 0.1791(7) 0.044(2) Uani 1 1 d . . .
H8A H 0.5206 0.2799 0.1250 0.053 Uiso 1 1 calc R . .
H8B H 0.5018 0.2070 0.2137 0.053 Uiso 1 1 calc R . .
C9 C 0.5631(6) 0.1027(9) 0.1342(7) 0.046(2) Uani 1 1 d . . .
H9A H 0.5100 0.0792 0.0789 0.056 Uiso 1 1 calc R . .
H9B H 0.6094 0.1171 0.1046 0.056 Uiso 1 1 calc R . .
C10 C 0.5904(6) -0.0011(9) 0.2068(6) 0.042(2) Uani 1 1 d . . .
H10A H 0.5452 -0.0136 0.2385 0.050 Uiso 1 1 calc R . .
H10B H 0.5927 -0.0744 0.1682 0.050 Uiso 1 1 calc R . .
C11 C 0.7015(6) -0.1031(8) 0.3424(7) 0.041(2) Uani 1 1 d . . .
H11A H 0.7064 -0.1645 0.2939 0.049 Uiso 1 1 calc R . .
H11B H 0.6545 -0.1284 0.3680 0.049 Uiso 1 1 calc R . .
C12 C 0.7865(5) -0.0986(7) 0.4297(6) 0.034(2) Uani 1 1 d . . .
H12A H 0.8089 -0.1813 0.4450 0.041 Uiso 1 1 calc R . .
H12B H 0.8294 -0.0528 0.4085 0.041 Uiso 1 1 calc R . .
C13 C 0.7805(6) -0.0429(7) 0.5255(6) 0.033(2) Uani 1 1 d . . .
H13A H 0.7306 -0.0786 0.5407 0.040 Uiso 1 1 calc R . .
H13B H 0.8339 -0.0623 0.5819 0.040 Uiso 1 1 calc R . .
C14 C 0.8191(5) 0.1512(7) 0.5922(6) 0.0265(18) Uani 1 1 d . . .
H14 H 0.8595 0.1088 0.6460 0.032 Uiso 1 1 calc R . .
C15 C 0.8191(5) 0.2810(7) 0.6011(5) 0.0241(17) Uani 1 1 d . . .
C16 C 0.8850(5) 0.3316(8) 0.6824(6) 0.0290(19) Uani 1 1 d . . .
H16 H 0.9282 0.2812 0.7259 0.035 Uiso 1 1 calc R . .
C17 C 0.8881(5) 0.4510(7) 0.6998(6) 0.0284(18) Uani 1 1 d . . .
C18 C 0.8274(5) 0.5294(8) 0.6359(6) 0.032(2) Uani 1 1 d . . .
H18 H 0.8316 0.6134 0.6471 0.039 Uiso 1 1 calc R . .
C19 C 0.7613(5) 0.4811(7) 0.5560(6) 0.0290(18) Uani 1 1 d . . .
C20 C 0.7547(5) 0.3548(7) 0.5363(6) 0.0273(18) Uani 1 1 d . . .

loop_
_atom_site_aniso_label
_atom_site_aniso_U_11
_atom_site_aniso_U_22
_atom_site_aniso_U_33
_atom_site_aniso_U_23
_atom_site_aniso_U_13
_atom_site_aniso_U_12
Fe1 0.0232(6) 0.0428(7) 0.0210(6) 0.0004(5) 0.0083(5) 0.0019(5)
Cl1 0.0272(11) 0.0361(11) 0.0322(12) 0.0032(9) 0.0026(9) 0.0035(9)
Cl2 0.0419(13) 0.0344(12) 0.0326(12) 0.0036(9) 0.0118(10) 0.0004(10)
Cl3 0.0385(13) 0.0477(14) 0.0411(13) -0.0006(10) 0.0072(11) 0.0136(11)
Cl4 0.0325(12) 0.0439(13) 0.0327(12) -0.0078(10) 0.0074(10) -0.0078(10)
S1 0.0243(12) 0.0728(18) 0.0394(14) -0.0159(12) 0.0088(11) -0.0012(12)
O1 0.025(3) 0.038(3) 0.021(3) 0.005(2) 0.007(2) 0.000(3)
O2 0.028(3) 0.039(3) 0.029(3) -0.001(3) 0.012(3) 0.004(3)
N1 0.024(4) 0.054(5) 0.023(4) -0.001(3) 0.007(3) 0.008(3)
N2 0.027(4) 0.050(5) 0.027(4) -0.001(3) 0.012(3) 0.001(3)
N3 0.026(4) 0.028(4) 0.029(4) 0.002(3) 0.014(3) 0.002(3)
N4 0.034(4) 0.059(5) 0.031(4) 0.002(4) 0.013(4) 0.003(4)
C00M 0.029(5) 0.041(5) 0.018(4) -0.002(4) 0.005(4) -0.003(4)
C1 0.028(4) 0.039(5) 0.021(4) 0.005(3) 0.009(4) 0.009(4)
C2 0.031(4) 0.031(4) 0.020(4) 0.003(3) 0.012(4) 0.007(4)
C3 0.024(4) 0.040(5) 0.020(4) 0.001(3) 0.008(4) 0.010(4)
C4 0.025(4) 0.044(5) 0.021(4) -0.002(4) 0.011(4) -0.001(4)
C5 0.032(5) 0.039(5) 0.022(4) 0.000(4) 0.014(4) 0.006(4)
C6 0.036(5) 0.041(5) 0.021(4) 0.000(4) 0.011(4) 0.008(4)
C7 0.025(4) 0.053(6) 0.023(5) 0.010(4) 0.007(4) 0.001(4)
C8 0.022(5) 0.075(7) 0.030(5) -0.004(5) 0.002(4) -0.007(5)
C9 0.034(5) 0.075(7) 0.031(5) -0.011(5) 0.010(4) 0.000(5)
C10 0.035(5) 0.059(6) 0.031(5) -0.013(4) 0.010(4) -0.001(5)
C11 0.039(5) 0.039(5) 0.045(6) -0.007(4) 0.015(5) -0.003(4)
C12 0.033(5) 0.030(5) 0.041(5) 0.001(4) 0.013(4) 0.004(4)
C13 0.038(5) 0.032(5) 0.031(5) 0.001(4) 0.015(4) 0.004(4)
C14 0.023(4) 0.037(5) 0.022(4) 0.001(3) 0.009(4) -0.005(4)
C15 0.022(4) 0.032(4) 0.020(4) -0.002(3) 0.008(3) -0.003(3)
C16 0.022(4) 0.042(5) 0.025(4) 0.008(4) 0.011(4) 0.002(4)
C17 0.026(4) 0.038(5) 0.024(4) -0.002(4) 0.013(4) -0.005(4)
C18 0.035(5) 0.033(5) 0.033(5) -0.006(4) 0.016(4) 0.002(4)
C19 0.031(5) 0.034(5) 0.026(4) -0.004(4) 0.014(4) 0.003(4)
C20 0.027(4) 0.040(5) 0.018(4) 0.000(4) 0.011(4) 0.001(4)

loop_
_atom_type_symbol
_atom_type_description
_atom_type_scat_dispersion_real
_atom_type_scat_dispersion_imag
_atom_type_scat_source
C C 0.0033 0.0016 'International Tables Vol C Tables 4.2.6.8 and 6.1.1.4'
H H 0.0000 0.0000 'International Tables Vol C Tables 4.2.6.8 and 6.1.1.4'
Cl Cl 0.1484 0.1585 'International Tables Vol C Tables 4.2.6.8 and 6.1.1.4'
Fe Fe 0.3463 0.8444 'International Tables Vol C Tables 4.2.6.8 and 6.1.1.4'
N N 0.0061 0.0033 'International Tables Vol C Tables 4.2.6.8 and 6.1.1.4'
O O 0.0106 0.0060 'International Tables Vol C Tables 4.2.6.8 and 6.1.1.4'
S S 0.1246 0.1234 'International Tables Vol C Tables 4.2.6.8 and 6.1.1.4'

loop_
_geom_angle_atom_site_label_1
_geom_angle_atom_site_label_2
_geom_angle_atom_site_label_3
_geom_angle
_geom_angle_site_symmetry_1
_geom_angle_site_symmetry_3
O1 Fe1 N1 84.3(2) . .
O1 Fe1 N2 88.0(2) . .
O1 Fe1 N3 85.2(2) . .
O1 Fe1 N4 175.4(3) . .
O2 Fe1 O1 93.1(2) . .
O2 Fe1 N1 90.1(3) . .
O2 Fe1 N2 175.8(2) . .
O2 Fe1 N3 88.2(2) . .
O2 Fe1 N4 91.4(3) . .
N1 Fe1 N2 86.0(3) . .
N1 Fe1 N3 169.3(3) . .
N3 Fe1 N2 96.0(2) . .
N4 Fe1 N1 95.4(3) . .
N4 Fe1 N2 87.4(3) . .
N4 Fe1 N3 95.2(3) . .
C2 O1 Fe1 120.7(5) . .
C20 O2 Fe1 127.1(5) . .
C7 N1 Fe1 121.7(6) . .
C7 N1 C8 119.0(7) . .
C8 N1 Fe1 119.2(6) . .
Fe1 N2 H2 105.6 . .
C10 N2 Fe1 115.3(5) . .
C10 N2 H2 105.6 . .
C10 N2 C11 108.8(7) . .
C11 N2 Fe1 115.0(5) . .
C11 N2 H2 105.6 . .
C13 N3 Fe1 121.0(5) . .
C14 N3 Fe1 120.9(5) . .
C14 N3 C13 117.7(7) . .
C00M N4 Fe1 149.4(7) . .
N4 C00M S1 178.1(8) . .
C2 C1 C7 120.0(8) . .
C6 C1 C2 120.2(8) . .
C6 C1 C7 119.4(7) . .
O1 C2 C1 123.2(7) . .
O1 C2 C3 120.4(7) . .
C3 C2 C1 116.5(7) . .
C2 C3 Cl1 117.8(6) . .
C4 C3 Cl1 119.4(6) . .
C4 C3 C2 122.8(7) . .
C3 C4 H4 120.8 . .
C3 C4 C5 118.4(8) . .
C5 C4 H4 120.8 . .
C4 C5 Cl2 118.4(6) . .
C6 C5 Cl2 119.7(7) . .
C6 C5 C4 121.9(8) . .
C1 C6 H6 120.0 . .
C5 C6 C1 120.1(8) . .
C5 C6 H6 120.0 . .
N1 C7 C1 124.9(8) . .
N1 C7 H7 117.6 . .
C1 C7 H7 117.6 . .
N1 C8 H8A 109.8 . .
N1 C8 H8B 109.8 . .
N1 C8 C9 109.2(7) . .
H8A C8 H8B 108.3 . .
C9 C8 H8A 109.8 . .
C9 C8 H8B 109.8 . .
C8 C9 H9A 108.4 . .
C8 C9 H9B 108.4 . .
H9A C9 H9B 107.4 . .
C10 C9 C8 115.6(7) . .
C10 C9 H9A 108.4 . .
C10 C9 H9B 108.4 . .
N2 C10 C9 115.1(8) . .
N2 C10 H10A 108.5 . .
N2 C10 H10B 108.5 . .
C9 C10 H10A 108.5 . .
C9 C10 H10B 108.5 . .
H10A C10 H10B 107.5 . .
N2 C11 H11A 108.7 . .
N2 C11 H11B 108.7 . .
N2 C11 C12 114.0(7) . .
H11A C11 H11B 107.6 . .
C12 C11 H11A 108.7 . .
C12 C11 H11B 108.7 . .
C11 C12 H12A 108.5 . .
C11 C12 H12B 108.5 . .
H12A C12 H12B 107.5 . .
C13 C12 C11 115.1(7) . .
C13 C12 H12A 108.5 . .
C13 C12 H12B 108.5 . .
N3 C13 C12 113.0(7) . .
N3 C13 H13A 109.0 . .
N3 C13 H13B 109.0 . .
C12 C13 H13A 109.0 . .
C12 C13 H13B 109.0 . .
H13A C13 H13B 107.8 . .
N3 C14 H14 116.6 . .
N3 C14 C15 126.8(7) . .
C15 C14 H14 116.6 . .
C16 C15 C14 116.7(7) . .
C16 C15 C20 119.9(7) . .
C20 C15 C14 123.3(7) . .
C15 C16 H16 119.5 . .
C17 C16 C15 121.1(7) . .
C17 C16 H16 119.5 . .
C16 C17 Cl4 120.9(6) . .
C16 C17 C18 121.5(8) . .
C18 C17 Cl4 117.6(6) . .
C17 C18 H18 120.9 . .
C19 C18 C17 118.2(8) . .
C19 C18 H18 120.9 . .
C18 C19 Cl3 119.4(6) . .
C18 C19 C20 122.0(7) . .
C20 C19 Cl3 118.6(6) . .
O2 C20 C15 123.3(7) . .
O2 C20 C19 119.4(7) . .
C15 C20 C19 117.2(7) . .

loop_
_geom_bond_atom_site_label_1
_geom_bond_atom_site_label_2
_geom_bond_distance
_geom_bond_site_symmetry_2
Fe1 O1 1.972(5) .
Fe1 O2 1.939(5) .
Fe1 N1 2.111(7) .
Fe1 N2 2.187(7) .
Fe1 N3 2.133(7) .
Fe1 N4 2.037(7) .
Cl1 C3 1.740(8) .
Cl2 C5 1.750(9) .
Cl3 C19 1.724(8) .
Cl4 C17 1.752(8) .
S1 C00M 1.607(8) .
O1 C2 1.303(9) .
O2 C20 1.297(9) .
N1 C7 1.272(10) .
N1 C8 1.472(10) .
N2 H2 0.9300 .
N2 C10 1.497(11) .
N2 C11 1.501(11) .
N3 C13 1.464(10) .
N3 C14 1.295(10) .
N4 C00M 1.165(10) .
C1 C2 1.428(11) .
C1 C6 1.405(11) .
C1 C7 1.456(11) .
C2 C3 1.418(11) .
C3 C4 1.368(11) .
C4 H4 0.9500 .
C4 C5 1.397(11) .
C5 C6 1.355(11) .
C6 H6 0.9500 .
C7 H7 0.9500 .
C8 H8A 0.9900 .
C8 H8B 0.9900 .
C8 C9 1.531(13) .
C9 H9A 0.9900 .
C9 H9B 0.9900 .
C9 C10 1.513(13) .
C10 H10A 0.9900 .
C10 H10B 0.9900 .
C11 H11A 0.9900 .
C11 H11B 0.9900 .
C11 C12 1.520(12) .
C12 H12A 0.9900 .
C12 H12B 0.9900 .
C12 C13 1.520(11) .
C13 H13A 0.9900 .
C13 H13B 0.9900 .
C14 H14 0.9500 .
C14 C15 1.455(11) .
C15 C16 1.405(11) .
C15 C20 1.407(11) .
C16 H16 0.9500 .
C16 C17 1.353(11) .
C17 C18 1.402(11) .
C18 H18 0.9500 .
C18 C19 1.385(11) .
C19 C20 1.434(11) .

loop_
_geom_torsion_atom_site_label_1
_geom_torsion_atom_site_label_2
_geom_torsion_atom_site_label_3
_geom_torsion_atom_site_label_4
_geom_torsion
_geom_torsion_site_symmetry_1
_geom_torsion_site_symmetry_2
_geom_torsion_site_symmetry_3
_geom_torsion_site_symmetry_4
Fe1 O1 C2 C1 -39.6(9) . . . .
Fe1 O1 C2 C3 141.1(6) . . . .
Fe1 O2 C20 C15 -30.3(10) . . . .
Fe1 O2 C20 C19 152.1(5) . . . .
Fe1 N1 C7 C1 7.4(11) . . . .
Fe1 N1 C8 C9 -66.8(8) . . . .
Fe1 N2 C10 C9 58.8(8) . . . .
Fe1 N2 C11 C12 -46.8(8) . . . .
Fe1 N3 C13 C12 40.3(9) . . . .
Fe1 N3 C14 C15 7.5(10) . . . .
Fe1 N4 C00M S1 28(25) . . . .
Cl1 C3 C4 C5 178.1(6) . . . .
Cl2 C5 C6 C1 179.4(6) . . . .
Cl3 C19 C20 O2 -3.6(10) . . . .
Cl3 C19 C20 C15 178.7(5) . . . .
Cl4 C17 C18 C19 -176.9(6) . . . .
O1 Fe1 O2 C20 -49.1(6) . . . .
O1 Fe1 N1 C7 -36.4(6) . . . .
O1 Fe1 N1 C8 140.1(6) . . . .
O1 Fe1 N2 C10 -129.3(6) . . . .
O1 Fe1 N2 C11 102.8(5) . . . .
O1 Fe1 N3 C13 -103.0(6) . . . .
O1 Fe1 N3 C14 69.5(6) . . . .
O1 Fe1 N4 C00M -142(3) . . . .
O1 C2 C3 Cl1 0.6(9) . . . .
O1 C2 C3 C4 -179.8(7) . . . .
O2 Fe1 O1 C2 -38.0(6) . . . .
O2 Fe1 N1 C7 56.8(6) . . . .
O2 Fe1 N1 C8 -126.8(6) . . . .
O2 Fe1 N2 C10 -24(4) . . . .
O2 Fe1 N2 C11 -152(3) . . . .
O2 Fe1 N3 C13 163.7(6) . . . .
O2 Fe1 N3 C14 -23.9(6) . . . .
O2 Fe1 N4 C00M 34.2(13) . . . .
N1 Fe1 O1 C2 51.9(5) . . . .
N1 Fe1 O2 C20 -133.4(6) . . . .
N1 Fe1 N2 C10 -44.9(6) . . . .
N1 Fe1 N2 C11 -172.8(6) . . . .
N1 Fe1 N3 C13 -115.4(14) . . . .
N1 Fe1 N3 C14 57.1(16) . . . .
N1 Fe1 N4 C00M -56.0(13) . . . .
N1 C8 C9 C10 66.5(10) . . . .
N2 Fe1 O1 C2 138.0(5) . . . .
N2 Fe1 O2 C20 -154(3) . . . .
N2 Fe1 N1 C7 -124.7(6) . . . .
N2 Fe1 N1 C8 51.7(6) . . . .
N2 Fe1 N3 C13 -15.6(6) . . . .
N2 Fe1 N3 C14 156.9(6) . . . .
N2 Fe1 N4 C00M -141.7(13) . . . .
N2 C11 C12 C13 78.6(9) . . . .
N3 Fe1 O1 C2 -125.9(6) . . . .
N3 Fe1 O2 C20 36.0(6) . . . .
N3 Fe1 N1 C7 -24.0(18) . . . .
N3 Fe1 N1 C8 152.5(12) . . . .
N3 Fe1 N2 C10 145.7(6) . . . .
N3 Fe1 N2 C11 17.8(6) . . . .
N3 Fe1 N4 C00M 122.5(13) . . . .
N3 C14 C15 C16 -173.2(7) . . . .
N3 C14 C15 C20 10.2(12) . . . .
N4 Fe1 O1 C2 138(3) . . . .
N4 Fe1 O2 C20 131.2(6) . . . .
N4 Fe1 N1 C7 148.2(6) . . . .
N4 Fe1 N1 C8 -35.3(6) . . . .
N4 Fe1 N2 C10 50.8(6) . . . .
N4 Fe1 N2 C11 -77.1(6) . . . .
N4 Fe1 N3 C13 72.4(6) . . . .
N4 Fe1 N3 C14 -115.1(6) . . . .
C1 C2 C3 Cl1 -178.7(5) . . . .
C1 C2 C3 C4 0.9(11) . . . .
C2 C1 C6 C5 1.5(11) . . . .
C2 C1 C7 N1 23.8(12) . . . .
C2 C3 C4 C5 -1.5(11) . . . .
C3 C4 C5 Cl2 -179.4(6) . . . .
C3 C4 C5 C6 2.2(11) . . . .
C4 C5 C6 C1 -2.2(11) . . . .
C6 C1 C2 O1 179.9(7) . . . .
C6 C1 C2 C3 -0.8(10) . . . .
C6 C1 C7 N1 -163.4(8) . . . .
C7 N1 C8 C9 109.7(9) . . . .
C7 C1 C2 O1 -7.4(11) . . . .
C7 C1 C2 C3 171.9(7) . . . .
C7 C1 C6 C5 -171.3(7) . . . .
C8 N1 C7 C1 -169.1(8) . . . .
C8 C9 C10 N2 -65.8(10) . . . .
C10 N2 C11 C12 -177.9(7) . . . .
C11 N2 C10 C9 -170.3(7) . . . .
C11 C12 C13 N3 -73.0(9) . . . .
C13 N3 C14 C15 -179.7(7) . . . .
C14 N3 C13 C12 -132.4(7) . . . .
C14 C15 C16 C17 -176.8(7) . . . .
C14 C15 C20 O2 0.2(11) . . . .
C14 C15 C20 C19 177.9(7) . . . .
C15 C16 C17 Cl4 177.6(5) . . . .
C15 C16 C17 C18 -2.0(11) . . . .
C16 C15 C20 O2 -176.2(6) . . . .
C16 C15 C20 C19 1.4(10) . . . .
C16 C17 C18 C19 2.7(11) . . . .
C17 C18 C19 Cl3 179.3(6) . . . .
C17 C18 C19 C20 -1.4(11) . . . .
C18 C19 C20 O2 177.1(7) . . . .
C18 C19 C20 C15 -0.6(11) . . . .
C20 C15 C16 C17 -0.1(11) . . . .
